data_4082440
loop_
_publ_author_name
'Miloserdov, Fedor M.'
'McMullin, Claire L.'
'Belmonte, Marta Mart\?\'inez'
'Benet-Buchholz, Jordi'
'Bakhmutov, Vladimir I.'
'Macgregor, Stuart A.'
'Grushin, Vladimir V.'

_publ_section_title
;
 The Challenge of Palladium-Catalyzed Aromatic Azidocarbonylation: From
 Mechanistic and Catalyst Deactivation Studies to a Highly Efficient
 Process
;
_journal_issue 3
_journal_name_full Organometallics
_journal_page_first 736
_journal_paper_doi 10.1021/om401126m
_journal_volume 33
_journal_year 2014
_chemical_formula_sum 'C40 H35 Cl2 I2 O P2 Pd'
_chemical_formula_weight 1024.72
_chemical_name_systematic
; 
 ? 
;
_space_group_IT_number 14
_symmetry_cell_setting monoclinic
_symmetry_space_group_name_Hall '-P 2yn'
_symmetry_space_group_name_H-M 'P 1 21/n 1'
_atom_sites_solution_hydrogens geom
_atom_sites_solution_primary direct
_atom_sites_solution_secondary difmap
_audit_creation_method SHELXL-97
_cell_angle_alpha 90.00
_cell_angle_beta 100.633(3)
_cell_angle_gamma 90.00
_cell_formula_units_Z 4
_cell_length_a 12.8222(10)
_cell_length_b 22.1988(15)
_cell_length_c 13.3370(9)
_cell_measurement_reflns_used 2392
_cell_measurement_temperature 100(2)
_cell_measurement_theta_max 22.90
_cell_measurement_theta_min 2.22
_cell_volume 3731.0(5)
_computing_cell_refinement 'Bruker APEX2 v2011.4-0'
_computing_data_collection 'Bruker APEX2 v2011.4-0'
_computing_data_reduction 'Bruker SAINT V7.60A'
_computing_molecular_graphics 'Bruker SHELXTL'
_computing_publication_material 'Bruker SHELXTL'
_computing_structure_refinement 'SHELXL-97 (Sheldrick, 2008)'
_computing_structure_solution 'SHELXS-97 (Sheldrick, 2008)'
_diffrn_ambient_temperature 100(2)
_diffrn_detector_area_resol_mean 512
_diffrn_detector_type '4K CCD area detector APEX II'
_diffrn_measured_fraction_theta_full 0.999
_diffrn_measured_fraction_theta_max 0.999
_diffrn_measurement_device_type 'APEX DUO Kappa 4-axis goniometer'
_diffrn_measurement_method
;
 Fullsphere data collection, phi and omega scans
;
_diffrn_measurement_specimen_support 'magnetic support with MicroMount'
_diffrn_radiation_monochromator 'Quazar MX Multilayer Optics'
_diffrn_radiation_type MoK\a
_diffrn_radiation_wavelength 0.71073
_diffrn_reflns_av_R_equivalents 0.0000
_diffrn_reflns_av_sigmaI/netI 0.0360
_diffrn_reflns_limit_h_max 15
_diffrn_reflns_limit_h_min -15
_diffrn_reflns_limit_k_max 26
_diffrn_reflns_limit_k_min 0
_diffrn_reflns_limit_l_max 15
_diffrn_reflns_limit_l_min 0
_diffrn_reflns_number 25028
_diffrn_reflns_theta_full 25.08
_diffrn_reflns_theta_max 25.08
_diffrn_reflns_theta_min 1.80
_diffrn_source 'Microfocus source E025 IuS'
_diffrn_source_current 0.6
_diffrn_source_power 50
_diffrn_source_size '0.2 mm x 0.2 mm fine focus'
_diffrn_source_type 'Bruker APEX DUO'
_exptl_absorpt_coefficient_mu 2.413
_exptl_absorpt_correction_T_max 0.8304
_exptl_absorpt_correction_T_min 0.6439
_exptl_absorpt_correction_type empirical
_exptl_absorpt_process_details
; 
 SADABS Version 2008/1 Bruker-Nonius
 Blessing, Acta Cryst. (1995) A51 33-38
;
_exptl_crystal_colour red
_exptl_crystal_density_diffrn 1.824
_exptl_crystal_density_method 'not measured'
_exptl_crystal_description block
_exptl_crystal_F_000 1996
_exptl_crystal_size_max 0.20
_exptl_crystal_size_mid 0.15
_exptl_crystal_size_min 0.08
_refine_diff_density_max 2.140
_refine_diff_density_min -0.991
_refine_diff_density_rms 0.160
_refine_ls_extinction_method none
_refine_ls_goodness_of_fit_ref 1.059
_refine_ls_hydrogen_treatment noref
_refine_ls_matrix_type full
_refine_ls_number_parameters 462
_refine_ls_number_reflns 6608
_refine_ls_number_restraints 76
_refine_ls_restrained_S_all 1.060
_refine_ls_R_factor_all 0.0477
_refine_ls_R_factor_gt 0.0388
_refine_ls_shift/su_max 0.001
_refine_ls_shift/su_mean 0.000
_refine_ls_structure_factor_coef Fsqd
_refine_ls_weighting_details 'calc w=1/[\s^2^(Fo^2^)+(0.0403P)^2^+32.2178P] where P=(Fo^2^+2Fc^2^)/3'
_refine_ls_weighting_scheme calc
_refine_ls_wR_factor_gt 0.0976
_refine_ls_wR_factor_ref 0.1062
_reflns_number_gt 5620
_reflns_number_total 6608
_reflns_threshold_expression >2sigma(I)
_cod_data_source_file om401126m_si_002.cif
_cod_data_source_block mo_xppdi2_04
_cod_depositor_comments
;
The following automatic conversions were performed:

'_symmetry_cell_setting' value 'Monoclinic' changed to 'monoclinic'
according to
/usr/data/users/saulius/automatic-downloads/current/ACS/lib/dictionaries/cif_core.dic
dictionary named 'cif_core.dic' version 2.4.2 from 2011-04-26.

Automatic conversion script
Id: cif_fix_values 2281 2013-09-26 08:29:07Z andrius 
;
_cod_original_sg_symbol_H-M P2(1)/n
_cod_database_code 4082440

loop_
_symmetry_equiv_pos_as_xyz
'x, y, z'
'-x+1/2, y+1/2, -z+1/2'
'-x, -y, -z'
'x-1/2, -y-1/2, z-1/2'

loop_
_atom_site_label
_atom_site_type_symbol
_atom_site_fract_x
_atom_site_fract_y
_atom_site_fract_z
_atom_site_U_iso_or_equiv
_atom_site_adp_type
_atom_site_occupancy
_atom_site_symmetry_multiplicity
_atom_site_calc_flag
_atom_site_refinement_flags
_atom_site_disorder_assembly
_atom_site_disorder_group
Pd1 Pd 0.75972(3) 0.81945(2) 0.72103(3) 0.01301(12) Uani 1 1 d . . .
I1 I 0.79282(3) 0.719582(18) 0.62340(3) 0.02052(12) Uani 1 1 d . . .
I2 I 0.79315(3) 0.754656(18) 0.89027(3) 0.02125(12) Uani 1 1 d . . .
P1 P 0.78899(12) 0.86819(7) 0.57421(11) 0.0144(3) Uani 1 1 d . . .
P2 P 0.74561(12) 0.90138(7) 0.82404(11) 0.0141(3) Uani 1 1 d . . .
O1 O 0.9311(3) 0.91943(18) 0.7355(3) 0.0143(8) Uani 1 1 d . . .
C1 C 0.9893(5) 0.8838(3) 0.6800(4) 0.0142(12) Uani 1 1 d . . .
C2 C 0.9315(5) 0.8577(3) 0.5921(4) 0.0147(12) Uani 1 1 d . . .
C3 C 0.9877(5) 0.8201(3) 0.5353(5) 0.0199(13) Uani 1 1 d . . .
H3 H 0.9523 0.8022 0.4737 0.024 Uiso 1 1 calc R . .
C4 C 1.0934(5) 0.8096(3) 0.5693(5) 0.0221(14) Uani 1 1 d . . .
H4 H 1.1303 0.7836 0.5313 0.027 Uiso 1 1 calc R . .
C5 C 1.1482(5) 0.8360(3) 0.6586(5) 0.0209(14) Uani 1 1 d . . .
H5 H 1.2214 0.8273 0.6807 0.025 Uiso 1 1 calc R . .
C6 C 1.0965(5) 0.8753(3) 0.7164(4) 0.0162(12) Uani 1 1 d . . .
C7 C 1.1478(5) 0.9110(3) 0.8101(5) 0.0194(13) Uani 1 1 d . . .
C8 C 1.0680(5) 0.9106(3) 0.8824(5) 0.0185(13) Uani 1 1 d . . .
C9 C 1.0935(5) 0.9078(3) 0.9887(5) 0.0214(14) Uani 1 1 d . . .
H9 H 1.1659 0.9058 1.0213 0.026 Uiso 1 1 calc R . .
C10 C 1.0142(5) 0.9078(3) 1.0475(5) 0.0242(15) Uani 1 1 d . . .
H10 H 1.0331 0.9069 1.1198 0.029 Uiso 1 1 calc R . .
C11 C 0.9092(5) 0.9091(3) 1.0021(5) 0.0208(14) Uani 1 1 d . . .
H11 H 0.8563 0.9076 1.0433 0.025 Uiso 1 1 calc R . .
C12 C 0.8790(5) 0.9125(3) 0.8964(4) 0.0167(13) Uani 1 1 d . . .
H12 H 0.8712 0.9573 0.8971 0.020 Uiso 1 1 calc R . .
C13 C 0.9623(5) 0.9149(3) 0.8395(4) 0.0152(12) Uani 1 1 d . . .
C14 C 1.1622(5) 0.9765(3) 0.7759(5) 0.0267(15) Uani 1 1 d . . .
H14A H 1.1909 1.0012 0.8355 0.040 Uiso 1 1 calc R . .
H14B H 1.0934 0.9928 0.7427 0.040 Uiso 1 1 calc R . .
H14C H 1.2114 0.9771 0.7277 0.040 Uiso 1 1 calc R . .
C15 C 1.2536(5) 0.8844(4) 0.8588(5) 0.0293(16) Uani 1 1 d . . .
H15A H 1.3032 0.8873 0.8112 0.044 Uiso 1 1 calc R . .
H15B H 1.2441 0.8420 0.8755 0.044 Uiso 1 1 calc R . .
H15C H 1.2822 0.9067 0.9213 0.044 Uiso 1 1 calc R . .
C16 C 0.7291(5) 0.8405(3) 0.4496(5) 0.0205(14) Uani 1 1 d . . .
C17 C 0.6357(5) 0.8065(3) 0.4360(5) 0.0245(15) Uani 1 1 d . . .
H17 H 0.6067 0.7943 0.4934 0.029 Uiso 1 1 calc R . .
C18 C 0.5854(5) 0.7906(3) 0.3380(5) 0.0277(16) Uani 1 1 d . . .
H18 H 0.5236 0.7661 0.3289 0.033 Uiso 1 1 calc R . .
C19 C 0.6250(6) 0.8103(3) 0.2535(5) 0.0286(16) Uani 1 1 d . . .
H19 H 0.5892 0.7998 0.1869 0.034 Uiso 1 1 calc R . .
C20 C 0.7152(6) 0.8446(3) 0.2654(5) 0.0333(17) Uani 1 1 d . . .
H20 H 0.7420 0.8578 0.2073 0.040 Uiso 1 1 calc R . .
C21 C 0.7672(6) 0.8600(3) 0.3626(5) 0.0255(15) Uani 1 1 d . . .
H21 H 0.8294 0.8842 0.3706 0.031 Uiso 1 1 calc R . .
C22 C 0.7713(5) 0.9483(3) 0.5472(4) 0.0164(12) Uani 1 1 d . . .
C23 C 0.8562(5) 0.9878(3) 0.5418(5) 0.0187(13) Uani 1 1 d . . .
H23 H 0.9272 0.9737 0.5593 0.022 Uiso 1 1 calc R . .
C24 C 0.8367(5) 1.0471(3) 0.5110(5) 0.0222(14) Uani 1 1 d . . .
H24 H 0.8942 1.0738 0.5090 0.027 Uiso 1 1 calc R . .
C25 C 0.7326(5) 1.0674(3) 0.4831(5) 0.0244(15) Uani 1 1 d . . .
H25 H 0.7193 1.1079 0.4616 0.029 Uiso 1 1 calc R . .
C26 C 0.6492(5) 1.0291(3) 0.4865(5) 0.0232(14) Uani 1 1 d . . .
H26 H 0.5783 1.0431 0.4671 0.028 Uiso 1 1 calc R . .
C27 C 0.6680(5) 0.9698(3) 0.5183(5) 0.0202(13) Uani 1 1 d . . .
H27 H 0.6098 0.9436 0.5203 0.024 Uiso 1 1 calc R . .
C28 C 0.6998(5) 0.9743(3) 0.7706(4) 0.0174(13) Uani 1 1 d . . .
C29 C 0.7663(5) 1.0228(3) 0.7634(5) 0.0192(13) Uani 1 1 d . . .
H29 H 0.8410 1.0175 0.7808 0.023 Uiso 1 1 calc R . .
C30 C 0.7261(5) 1.0783(3) 0.7315(5) 0.0200(13) Uani 1 1 d . . .
H30 H 0.7729 1.1110 0.7271 0.024 Uiso 1 1 calc R . .
C31 C 0.6186(5) 1.0868(3) 0.7061(5) 0.0247(15) Uani 1 1 d . . .
H31 H 0.5912 1.1254 0.6846 0.030 Uiso 1 1 calc R . .
C32 C 0.5497(5) 1.0392(3) 0.7115(4) 0.0220(14) Uani 1 1 d . . .
H32 H 0.4752 1.0451 0.6936 0.026 Uiso 1 1 calc R . .
C33 C 0.5898(5) 0.9834(3) 0.7431(4) 0.0182(13) Uani 1 1 d . . .
H33 H 0.5426 0.9508 0.7462 0.022 Uiso 1 1 calc R . .
C34 C 0.6578(5) 0.8960(3) 0.9173(4) 0.0153(12) Uani 1 1 d . . .
C35 C 0.5835(5) 0.8504(3) 0.9122(4) 0.0182(13) Uani 1 1 d . . .
H35 H 0.5822 0.8185 0.8645 0.022 Uiso 1 1 calc R . .
C36 C 0.5101(5) 0.8518(3) 0.9783(4) 0.0198(13) Uani 1 1 d . . .
H36 H 0.4587 0.8206 0.9751 0.024 Uiso 1 1 calc R . .
C37 C 0.5120(5) 0.8980(3) 1.0479(4) 0.0213(14) Uani 1 1 d . . .
H37 H 0.4624 0.8984 1.0928 0.026 Uiso 1 1 calc R . .
C38 C 0.5855(5) 0.9434(3) 1.0524(5) 0.0221(14) Uani 1 1 d . . .
H38 H 0.5877 0.9747 1.1013 0.026 Uiso 1 1 calc R . .
C39 C 0.6566(5) 0.9436(3) 0.9856(4) 0.0182(13) Uani 1 1 d . . .
H39 H 0.7047 0.9762 0.9863 0.022 Uiso 1 1 calc R . .
C1S C 0.9783(14) 0.7680(5) 0.1439(8) 0.041(3) Uani 0.60 1 d PDU A 1
H1S1 H 1.0415 0.7750 0.1127 0.049 Uiso 0.60 1 calc PR A 1
H1S2 H 0.9164 0.7863 0.0988 0.049 Uiso 0.60 1 calc PR A 1
Cl1S Cl 0.9967(4) 0.80324(19) 0.2640(3) 0.0498(9) Uani 0.60 1 d PDU A 1
Cl2S Cl 0.9573(8) 0.6897(3) 0.1524(8) 0.0470(18) Uani 0.60 1 d PDU A 1
C1S' C 0.9958(17) 0.7502(6) 0.1470(15) 0.033(4) Uani 0.40 1 d PDU B 2
H1S3 H 1.0728 0.7576 0.1689 0.039 Uiso 0.40 1 calc PR B 2
H1S4 H 0.9723 0.7696 0.0798 0.039 Uiso 0.40 1 calc PR B 2
Cl1' Cl 0.9254(7) 0.7804(4) 0.2372(5) 0.0704(18) Uani 0.40 1 d PDU B 2
Cl2' Cl 0.9702(11) 0.6716(4) 0.1379(10) 0.036(2) Uani 0.40 1 d PDU B 2

loop_
_atom_site_aniso_label
_atom_site_aniso_U_11
_atom_site_aniso_U_22
_atom_site_aniso_U_33
_atom_site_aniso_U_23
_atom_site_aniso_U_13
_atom_site_aniso_U_12
Pd1 0.0149(2) 0.0128(2) 0.0115(2) -0.00017(17) 0.00300(17) 0.00008(18)
I1 0.0289(2) 0.0138(2) 0.0192(2) -0.00237(16) 0.00530(17) 0.00101(16)
I2 0.0284(2) 0.0202(2) 0.0170(2) 0.00583(16) 0.00890(17) 0.00549(17)
P1 0.0151(8) 0.0155(8) 0.0126(7) -0.0005(6) 0.0026(6) -0.0019(6)
P2 0.0150(8) 0.0148(8) 0.0127(7) -0.0016(6) 0.0031(6) -0.0002(6)
O1 0.015(2) 0.019(2) 0.0093(19) -0.0012(16) 0.0045(16) 0.0034(17)
C1 0.020(3) 0.013(3) 0.012(3) 0.002(2) 0.007(2) -0.001(2)
C2 0.021(3) 0.013(3) 0.013(3) 0.002(2) 0.009(2) 0.000(2)
C3 0.023(3) 0.018(3) 0.020(3) -0.003(3) 0.008(3) -0.003(3)
C4 0.029(4) 0.018(3) 0.024(3) -0.001(3) 0.014(3) 0.003(3)
C5 0.017(3) 0.016(3) 0.030(3) 0.003(3) 0.006(3) 0.005(2)
C6 0.018(3) 0.018(3) 0.014(3) 0.002(2) 0.007(2) -0.003(2)
C7 0.014(3) 0.026(3) 0.018(3) -0.004(3) 0.004(2) -0.001(3)
C8 0.021(3) 0.017(3) 0.018(3) 0.000(2) 0.004(3) 0.000(3)
C9 0.017(3) 0.029(4) 0.016(3) 0.000(3) -0.003(2) -0.001(3)
C10 0.024(3) 0.035(4) 0.013(3) -0.005(3) 0.001(3) 0.000(3)
C11 0.024(3) 0.027(4) 0.013(3) -0.004(3) 0.006(3) -0.002(3)
C12 0.020(3) 0.010(3) 0.019(3) -0.002(2) 0.000(2) 0.002(2)
C13 0.019(3) 0.015(3) 0.011(3) -0.003(2) 0.003(2) -0.003(2)
C14 0.026(4) 0.033(4) 0.021(3) -0.008(3) 0.003(3) -0.012(3)
C15 0.018(3) 0.052(5) 0.018(3) -0.001(3) 0.002(3) 0.002(3)
C16 0.021(3) 0.020(3) 0.018(3) -0.003(3) -0.001(3) 0.004(3)
C17 0.024(3) 0.023(4) 0.024(3) -0.001(3) -0.002(3) 0.003(3)
C18 0.023(4) 0.024(4) 0.032(4) -0.009(3) -0.007(3) 0.000(3)
C19 0.034(4) 0.030(4) 0.017(3) -0.011(3) -0.007(3) 0.013(3)
C20 0.042(4) 0.039(4) 0.017(3) 0.006(3) 0.001(3) 0.005(4)
C21 0.031(4) 0.029(4) 0.017(3) 0.001(3) 0.007(3) -0.003(3)
C22 0.020(3) 0.015(3) 0.013(3) -0.002(2) 0.003(2) 0.001(2)
C23 0.014(3) 0.023(3) 0.019(3) 0.001(3) 0.002(2) 0.000(3)
C24 0.022(3) 0.024(3) 0.022(3) 0.005(3) 0.007(3) -0.003(3)
C25 0.032(4) 0.019(3) 0.025(3) 0.008(3) 0.011(3) 0.008(3)
C26 0.020(3) 0.032(4) 0.017(3) 0.000(3) 0.003(3) 0.004(3)
C27 0.018(3) 0.026(3) 0.018(3) 0.002(3) 0.005(3) 0.000(3)
C28 0.022(3) 0.020(3) 0.011(3) -0.005(2) 0.006(2) 0.002(3)
C29 0.017(3) 0.020(3) 0.020(3) -0.004(3) 0.005(3) -0.002(3)
C30 0.024(3) 0.014(3) 0.022(3) -0.007(3) 0.004(3) 0.000(3)
C31 0.032(4) 0.022(3) 0.019(3) -0.002(3) 0.002(3) 0.007(3)
C32 0.022(3) 0.030(4) 0.013(3) -0.002(3) 0.001(3) 0.006(3)
C33 0.016(3) 0.025(3) 0.014(3) -0.002(3) 0.004(2) 0.001(3)
C34 0.013(3) 0.020(3) 0.013(3) 0.002(2) 0.001(2) 0.003(2)
C35 0.019(3) 0.019(3) 0.016(3) 0.000(3) 0.002(2) 0.005(3)
C36 0.016(3) 0.025(3) 0.019(3) 0.007(3) 0.004(3) 0.000(3)
C37 0.017(3) 0.036(4) 0.013(3) 0.003(3) 0.006(2) 0.007(3)
C38 0.023(3) 0.030(4) 0.014(3) -0.002(3) 0.004(3) 0.009(3)
C39 0.022(3) 0.020(3) 0.012(3) -0.001(2) 0.001(2) -0.003(3)
C1S 0.040(6) 0.047(5) 0.035(5) 0.001(5) 0.007(4) 0.002(5)
Cl1S 0.067(3) 0.060(2) 0.0246(16) 0.0009(15) 0.0150(17) 0.020(2)
Cl2S 0.041(3) 0.055(4) 0.043(3) 0.015(3) 0.002(2) -0.005(3)
C1S' 0.032(6) 0.036(6) 0.031(5) 0.000(5) 0.007(5) 0.007(5)
Cl1' 0.083(4) 0.080(4) 0.056(3) 0.001(3) 0.036(3) 0.028(4)
Cl2' 0.029(4) 0.044(4) 0.034(4) 0.009(3) 0.000(3) -0.004(4)

loop_
_atom_type_symbol
_atom_type_description
_atom_type_scat_dispersion_real
_atom_type_scat_dispersion_imag
_atom_type_scat_source
C C 0.0033 0.0016 'International Tables Vol C Tables 4.2.6.8 and 6.1.1.4'
H H 0.0000 0.0000 'International Tables Vol C Tables 4.2.6.8 and 6.1.1.4'
O O 0.0106 0.0060 'International Tables Vol C Tables 4.2.6.8 and 6.1.1.4'
P P 0.1023 0.0942 'International Tables Vol C Tables 4.2.6.8 and 6.1.1.4'
Pd Pd -0.9988 1.0072 'International Tables Vol C Tables 4.2.6.8 and 6.1.1.4'
I I -0.4742 1.8119 'International Tables Vol C Tables 4.2.6.8 and 6.1.1.4'
Cl Cl 0.1484 0.1585 'International Tables Vol C Tables 4.2.6.8 and 6.1.1.4'

loop_
_geom_angle_atom_site_label_1
_geom_angle_atom_site_label_2
_geom_angle_atom_site_label_3
_geom_angle
P2 Pd1 P1 100.20(6)
P2 Pd1 I2 86.48(4)
P1 Pd1 I2 160.95(4)
P2 Pd1 I1 172.58(4)
P1 Pd1 I1 84.84(4)
I2 Pd1 I1 87.066(19)
C16 P1 C2 108.9(3)
C16 P1 C22 97.8(3)
C2 P1 C22 103.7(3)
C16 P1 Pd1 120.6(2)
C2 P1 Pd1 98.30(19)
C22 P1 Pd1 125.9(2)
C12 P2 C28 106.9(3)
C12 P2 C34 106.5(3)
C28 P2 C34 97.4(3)
C12 P2 Pd1 104.7(2)
C28 P2 Pd1 121.53(19)
C34 P2 Pd1 118.7(2)
C13 O1 C1 114.3(4)
C6 C1 O1 119.1(5)
C6 C1 C2 125.4(5)
O1 C1 C2 115.4(5)
C1 C2 C3 116.9(6)
C1 C2 P1 115.2(4)
C3 C2 P1 127.4(5)
C4 C3 C2 119.8(6)
C3 C4 C5 121.6(6)
C4 C5 C6 120.9(6)
C1 C6 C5 115.5(5)
C1 C6 C7 117.9(5)
C5 C6 C7 126.6(5)
C15 C7 C6 111.5(5)
C15 C7 C8 112.2(5)
C6 C7 C8 106.0(5)
C15 C7 C14 110.4(5)
C6 C7 C14 107.8(5)
C8 C7 C14 108.8(5)
C13 C8 C9 117.1(6)
C13 C8 C7 117.4(5)
C9 C8 C7 125.5(6)
C10 C9 C8 120.8(6)
C11 C10 C9 120.7(6)
C10 C11 C12 121.0(6)
C11 C12 C13 116.5(5)
C11 C12 P2 126.0(5)
C13 C12 P2 116.6(4)
C8 C13 O1 120.4(5)
C8 C13 C12 123.8(5)
O1 C13 C12 115.7(5)
C17 C16 C21 118.6(6)
C17 C16 P1 120.8(5)
C21 C16 P1 120.0(5)
C18 C17 C16 119.7(7)
C19 C18 C17 120.5(7)
C20 C19 C18 120.5(6)
C19 C20 C21 119.7(7)
C20 C21 C16 120.9(7)
C27 C22 C23 118.5(6)
C27 C22 P1 117.7(5)
C23 C22 P1 123.3(5)
C24 C23 C22 120.4(6)
C23 C24 C25 119.9(6)
C26 C25 C24 120.3(6)
C25 C26 C27 120.2(6)
C26 C27 C22 120.7(6)
C29 C28 C33 118.1(6)
C29 C28 P2 123.9(5)
C33 C28 P2 117.8(5)
C30 C29 C28 121.1(6)
C31 C30 C29 120.2(6)
C30 C31 C32 120.3(6)
C33 C32 C31 119.7(6)
C32 C33 C28 120.6(6)
C35 C34 C39 119.7(6)
C35 C34 P2 121.3(5)
C39 C34 P2 118.4(5)
C34 C35 C36 119.3(6)
C37 C36 C35 120.5(6)
C38 C37 C36 120.1(6)
C37 C38 C39 120.1(6)
C38 C39 C34 120.2(6)
Cl1S C1S Cl2S 112.1(7)
Cl1' C1S' Cl2' 107.9(8)

loop_
_geom_bond_atom_site_label_1
_geom_bond_atom_site_label_2
_geom_bond_distance
Pd1 P2 2.3064(16)
Pd1 P1 2.3274(16)
Pd1 I2 2.6439(6)
Pd1 I1 2.6447(6)
P1 C16 1.805(6)
P1 C2 1.813(6)
P1 C22 1.821(6)
P2 C12 1.819(6)
P2 C28 1.822(6)
P2 C34 1.829(6)
O1 C13 1.374(7)
O1 C1 1.391(7)
C1 C6 1.383(8)
C1 C2 1.392(8)
C2 C3 1.412(8)
C3 C4 1.367(9)
C4 C5 1.395(9)
C5 C6 1.408(9)
C6 C7 1.523(8)
C7 C15 1.513(9)
C7 C8 1.531(8)
C7 C14 1.544(9)
C8 C13 1.373(8)
C8 C9 1.396(8)
C9 C10 1.394(9)
C10 C11 1.371(9)
C11 C12 1.393(8)
C12 C13 1.420(8)
C16 C17 1.399(9)
C16 C21 1.408(9)
C17 C18 1.392(9)
C18 C19 1.390(10)
C19 C20 1.369(11)
C20 C21 1.388(9)
C22 C27 1.394(9)
C22 C23 1.410(9)
C23 C24 1.387(9)
C24 C25 1.392(9)
C25 C26 1.375(9)
C26 C27 1.390(9)
C28 C29 1.388(9)
C28 C33 1.405(8)
C29 C30 1.373(9)
C30 C31 1.370(9)
C31 C32 1.387(10)
C32 C33 1.376(9)
C34 C35 1.383(9)
C34 C39 1.396(8)
C35 C36 1.404(9)
C36 C37 1.382(9)
C37 C38 1.374(10)
C38 C39 1.387(9)
C1S Cl1S 1.759(9)
C1S Cl2S 1.766(9)
C1S' Cl1' 1.763(10)
C1S' Cl2' 1.777(10)

loop_
_geom_torsion_atom_site_label_1
_geom_torsion_atom_site_label_2
_geom_torsion_atom_site_label_3
_geom_torsion_atom_site_label_4
_geom_torsion
P2 Pd1 P1 C16 -141.2(2)
I2 Pd1 P1 C16 109.5(3)
I1 Pd1 P1 C16 44.3(2)
P2 Pd1 P1 C2 100.9(2)
I2 Pd1 P1 C2 -8.3(3)
I1 Pd1 P1 C2 -73.56(19)
P2 Pd1 P1 C22 -12.7(3)
I2 Pd1 P1 C22 -122.0(3)
I1 Pd1 P1 C22 172.8(3)
P1 Pd1 P2 C12 -93.4(2)
I2 Pd1 P2 C12 68.6(2)
I1 Pd1 P2 C12 39.0(4)
P1 Pd1 P2 C28 27.5(3)
I2 Pd1 P2 C28 -170.5(2)
I1 Pd1 P2 C28 159.9(4)
P1 Pd1 P2 C34 148.0(2)
I2 Pd1 P2 C34 -50.0(2)
I1 Pd1 P2 C34 -79.6(4)
C13 O1 C1 C6 -35.3(7)
C13 O1 C1 C2 142.5(5)
C6 C1 C2 C3 -0.9(9)
O1 C1 C2 C3 -178.5(5)
C6 C1 C2 P1 171.1(5)
O1 C1 C2 P1 -6.5(7)
C16 P1 C2 C1 172.4(4)
C22 P1 C2 C1 69.1(5)
Pd1 P1 C2 C1 -61.2(4)
C16 P1 C2 C3 -16.6(6)
C22 P1 C2 C3 -119.9(6)
Pd1 P1 C2 C3 109.8(5)
C1 C2 C3 C4 1.9(9)
P1 C2 C3 C4 -169.0(5)
C2 C3 C4 C5 -1.1(9)
C3 C4 C5 C6 -0.9(10)
O1 C1 C6 C5 176.6(5)
C2 C1 C6 C5 -0.9(9)
O1 C1 C6 C7 -6.6(8)
C2 C1 C6 C7 175.9(5)
C4 C5 C6 C1 1.8(9)
C4 C5 C6 C7 -174.8(6)
C1 C6 C7 C15 163.2(6)
C5 C6 C7 C15 -20.3(9)
C1 C6 C7 C8 40.8(7)
C5 C6 C7 C8 -142.7(6)
C1 C6 C7 C14 -75.5(7)
C5 C6 C7 C14 101.0(7)
C15 C7 C8 C13 -159.6(6)
C6 C7 C8 C13 -37.7(7)
C14 C7 C8 C13 78.0(7)
C15 C7 C8 C9 22.2(9)
C6 C7 C8 C9 144.1(6)
C14 C7 C8 C9 -100.2(7)
C13 C8 C9 C10 1.6(10)
C7 C8 C9 C10 179.9(6)
C8 C9 C10 C11 1.6(10)
C9 C10 C11 C12 -2.3(10)
C10 C11 C12 C13 -0.3(9)
C10 C11 C12 P2 168.5(5)
C28 P2 C12 C11 111.5(6)
C34 P2 C12 C11 8.1(6)
Pd1 P2 C12 C11 -118.4(5)
C28 P2 C12 C13 -79.8(5)
C34 P2 C12 C13 176.9(4)
Pd1 P2 C12 C13 50.4(5)
C9 C8 C13 O1 178.4(5)
C7 C8 C13 O1 0.0(9)
C9 C8 C13 C12 -4.4(9)
C7 C8 C13 C12 177.2(5)
C1 O1 C13 C8 38.9(7)
C1 O1 C13 C12 -138.5(5)
C11 C12 C13 C8 3.8(9)
P2 C12 C13 C8 -166.0(5)
C11 C12 C13 O1 -178.9(5)
P2 C12 C13 O1 11.3(7)
C2 P1 C16 C17 137.6(5)
C22 P1 C16 C17 -115.0(5)
Pd1 P1 C16 C17 25.2(6)
C2 P1 C16 C21 -51.7(6)
C22 P1 C16 C21 55.8(6)
Pd1 P1 C16 C21 -164.0(4)
C21 C16 C17 C18 2.9(10)
P1 C16 C17 C18 173.8(5)
C16 C17 C18 C19 -2.6(10)
C17 C18 C19 C20 1.3(10)
C18 C19 C20 C21 -0.3(11)
C19 C20 C21 C16 0.6(11)
C17 C16 C21 C20 -1.9(10)
P1 C16 C21 C20 -172.9(6)
C16 P1 C22 C27 61.2(5)
C2 P1 C22 C27 172.9(5)
Pd1 P1 C22 C27 -75.9(5)
C16 P1 C22 C23 -110.6(5)
C2 P1 C22 C23 1.1(6)
Pd1 P1 C22 C23 112.3(5)
C27 C22 C23 C24 1.8(9)
P1 C22 C23 C24 173.6(5)
C22 C23 C24 C25 -1.5(9)
C23 C24 C25 C26 0.4(10)
C24 C25 C26 C27 0.2(10)
C25 C26 C27 C22 0.1(9)
C23 C22 C27 C26 -1.1(9)
P1 C22 C27 C26 -173.4(5)
C12 P2 C28 C29 16.7(6)
C34 P2 C28 C29 126.5(5)
Pd1 P2 C28 C29 -103.2(5)
C12 P2 C28 C33 -157.9(5)
C34 P2 C28 C33 -48.0(5)
Pd1 P2 C28 C33 82.3(5)
C33 C28 C29 C30 0.9(9)
P2 C28 C29 C30 -173.7(5)
C28 C29 C30 C31 -0.1(9)
C29 C30 C31 C32 -0.5(9)
C30 C31 C32 C33 0.2(9)
C31 C32 C33 C28 0.6(9)
C29 C28 C33 C32 -1.1(9)
P2 C28 C33 C32 173.7(5)
C12 P2 C34 C35 -132.1(5)
C28 P2 C34 C35 117.7(5)
Pd1 P2 C34 C35 -14.5(6)
C12 P2 C34 C39 56.7(5)
C28 P2 C34 C39 -53.4(5)
Pd1 P2 C34 C39 174.4(4)
C39 C34 C35 C36 -2.0(9)
P2 C34 C35 C36 -173.1(4)
C34 C35 C36 C37 -0.2(9)
C35 C36 C37 C38 0.5(9)
C36 C37 C38 C39 1.3(9)
C37 C38 C39 C34 -3.5(9)
C35 C34 C39 C38 3.9(9)
P2 C34 C39 C38 175.2(5)
